data_4083506
loop_
_publ_author_name
'Gao, Rong'
'Zhang, Min'
'Liang, Tongling'
'Wang, Fosong'
'Sun, Wen-Hua'

_publ_section_title
;
 Nickel(II) Complexes Chelated by 2-Arylimino-6-benzoxazolylpyridine:
 Syntheses, Characterization, and Ethylene Oligomerization
;
_journal_issue 21
_journal_name_full Organometallics
_journal_page_first 5641
_journal_paper_doi 10.1021/om800647w
_journal_volume 27
_journal_year 2008
_chemical_formula_moiety 'C26 H33 Cl2 N3 Ni O4'
_chemical_formula_sum 'C26 H33 Cl2 N3 Ni O4'
_chemical_formula_weight 581.16
_chemical_name_systematic
; 
{2,4,6-trimethyl-N-(1-(6-(benzo[d]oxazol-2-yl)pyridin-
2-yl)ethylidene)benzenamine} dichloronickel
;
_space_group_IT_number 14
_symmetry_cell_setting monoclinic
_symmetry_space_group_name_Hall '-P 2ybc'
_symmetry_space_group_name_H-M 'P 1 21/c 1'
_atom_sites_solution_hydrogens geom
_atom_sites_solution_primary direct
_atom_sites_solution_secondary difmap
_audit_creation_method SHELXL-97
_cell_angle_alpha 90.00
_cell_angle_beta 95.56(3)
_cell_angle_gamma 90.00
_cell_formula_units_Z 4
_cell_length_a 9.984(2)
_cell_length_b 12.774(3)
_cell_length_c 22.118(4)
_cell_measurement_reflns_used 25055
_cell_measurement_temperature 173(2)
_cell_measurement_theta_max 27.48
_cell_measurement_theta_min 2.17
_cell_volume 2807.6(10)
_computing_cell_refinement 'Rapid Auto(Rigaku 2001)'
_computing_data_collection 'Rapid Auto(Rigaku 2001)'
_computing_data_reduction 'Rapid Auto(Rigaku 2001)'
_computing_molecular_graphics 'XP in Siemens SHELXTL (Sheldrick, 1994)'
_computing_publication_material 'SHELX97 (Sheldrick, 1997)'
_computing_structure_refinement 'SHELXL-97 (Sheldrick, 1997)'
_computing_structure_solution 'SHELXS-97 (Sheldrick, 1990)'
_diffrn_ambient_temperature 173(2)
_diffrn_measured_fraction_theta_full 0.998
_diffrn_measured_fraction_theta_max 0.998
_diffrn_measurement_device_type 'Rigaku raxis Rapid IP Area Detector'
_diffrn_measurement_method '\w scans at fixed \c = 45\%'
_diffrn_radiation_monochromator graphite
_diffrn_radiation_source 'rotating anode'
_diffrn_radiation_type MoK\a
_diffrn_radiation_wavelength 0.71073
_diffrn_reflns_av_R_equivalents 0.0221
_diffrn_reflns_av_sigmaI/netI 0.0332
_diffrn_reflns_limit_h_max 11
_diffrn_reflns_limit_h_min -11
_diffrn_reflns_limit_k_max 15
_diffrn_reflns_limit_k_min -15
_diffrn_reflns_limit_l_max 26
_diffrn_reflns_limit_l_min -26
_diffrn_reflns_number 9471
_diffrn_reflns_theta_full 25.00
_diffrn_reflns_theta_max 25.00
_diffrn_reflns_theta_min 1.84
_exptl_absorpt_coefficient_mu 0.917
_exptl_absorpt_correction_T_max 0.7518
_exptl_absorpt_correction_T_min 0.6471
_exptl_absorpt_correction_type multi-scan
_exptl_absorpt_process_details 'ABSCOR by T.Higashi    8 March, 1995'
_exptl_crystal_colour yellow
_exptl_crystal_density_diffrn 1.375
_exptl_crystal_density_method 'not measured'
_exptl_crystal_description block
_exptl_crystal_F_000 1216
_exptl_crystal_size_max 0.52
_exptl_crystal_size_mid 0.40
_exptl_crystal_size_min 0.33
_refine_diff_density_max 0.537
_refine_diff_density_min -0.569
_refine_diff_density_rms 0.065
_refine_ls_extinction_method none
_refine_ls_goodness_of_fit_ref 1.166
_refine_ls_hydrogen_treatment mixed
_refine_ls_matrix_type full
_refine_ls_number_parameters 338
_refine_ls_number_reflns 4935
_refine_ls_number_restraints 0
_refine_ls_restrained_S_all 1.166
_refine_ls_R_factor_all 0.0619
_refine_ls_R_factor_gt 0.0497
_refine_ls_shift/su_max 0.007
_refine_ls_shift/su_mean 0.000
_refine_ls_structure_factor_coef Fsqd
_refine_ls_weighting_details 'calc w=1/[\s^2^(Fo^2^)+(0.0359P)^2^+4.2845P] where P=(Fo^2^+2Fc^2^)/3'
_refine_ls_weighting_scheme calc
_refine_ls_wR_factor_gt 0.1003
_refine_ls_wR_factor_ref 0.1052
_reflns_number_gt 4427
_reflns_number_total 4935
_reflns_threshold_expression >2sigma(I)
_cod_data_source_file om800647w_si_001.cif
_cod_data_source_block 6a
_cod_depositor_comments
;
The following automatic conversions were performed:

'_symmetry_cell_setting' value 'Monoclinic' changed to 'monoclinic'
according to
/usr/data/users/saulius/automatic-downloads/retrospective/ACS/lib/dictionaries/cif_core.dic
dictionary named 'cif_core.dic' version 2.4.2 from 2011-04-26.

Automatic conversion script
Id: cif_fix_values 2281 2013-09-26 08:29:07Z andrius 
;
_cod_original_sg_symbol_H-M P2(1)/c
_cod_database_code 4083506

loop_
_symmetry_equiv_pos_as_xyz
'x, y, z'
'-x, y+1/2, -z+1/2'
'-x, -y, -z'
'x, -y-1/2, z-1/2'

loop_
_atom_site_label
_atom_site_type_symbol
_atom_site_fract_x
_atom_site_fract_y
_atom_site_fract_z
_atom_site_U_iso_or_equiv
_atom_site_adp_type
_atom_site_occupancy
_atom_site_symmetry_multiplicity
_atom_site_calc_flag
_atom_site_refinement_flags
Ni1 Ni 0.24621(4) 0.96065(3) 0.235526(18) 0.01708(12) Uani 1 1 d .
Cl1 Cl 0.01708(7) 0.95154(7) 0.21041(4) 0.0278(2) Uani 1 1 d .
N1 N 0.4480(2) 0.9601(2) 0.25546(12) 0.0190(6) Uani 1 1 d .
O1 O 0.5057(2) 0.91066(18) 0.10042(10) 0.0249(5) Uani 1 1 d .
C1 C 0.1528(3) 0.9201(3) 0.05360(15) 0.0255(7) Uani 1 1 d .
H1A H 0.0726 0.9290 0.0729 0.031 Uiso 1 1 calc R
C3O C 0.1540(4) 1.1855(3) 0.19015(19) 0.0388(9) Uani 1 1 d .
H3OA H 0.1852 1.2578 0.1866 0.058 Uiso 1 1 calc R
H3OB H 0.0782 1.1839 0.2152 0.058 Uiso 1 1 calc R
H3OC H 0.1250 1.1580 0.1496 0.058 Uiso 1 1 calc R
Cl2 Cl 0.51373(8) 1.19633(7) 0.16015(4) 0.0301(2) Uani 1 1 d .
O2 O 0.2623(3) 0.79844(19) 0.25303(11) 0.0279(6) Uani 1 1 d .
N2 N 0.3180(2) 0.9332(2) 0.14832(12) 0.0188(6) Uani 1 1 d .
C2 C 0.1506(4) 0.9067(3) -0.00888(16) 0.0302(8) Uani 1 1 d .
H2A H 0.0665 0.9077 -0.0329 0.036 Uiso 1 1 calc R
C2O C 0.1898(4) 0.7166(3) 0.2213(2) 0.0442(11) Uani 1 1 d .
H2OA H 0.2182 0.6492 0.2393 0.066 Uiso 1 1 calc R
H2OB H 0.2079 0.7178 0.1785 0.066 Uiso 1 1 calc R
H2OC H 0.0933 0.7264 0.2241 0.066 Uiso 1 1 calc R
O3 O 0.2616(2) 1.12229(19) 0.21798(11) 0.0252(5) Uani 1 1 d .
N3 N 0.2702(2) 0.9948(2) 0.33130(11) 0.0171(5) Uani 1 1 d .
C3 C 0.2683(4) 0.8919(3) -0.03754(16) 0.0331(9) Uani 1 1 d .
H3A H 0.2616 0.8825 -0.0803 0.040 Uiso 1 1 calc R
C4 C 0.3949(4) 0.8906(3) -0.00492(16) 0.0314(8) Uani 1 1 d .
H4A H 0.4753 0.8805 -0.0239 0.038 Uiso 1 1 calc R
O4 O 0.3338(4) 0.3002(3) 0.05101(18) 0.0676(11) Uani 1 1 d .
C5 C 0.3951(3) 0.9052(3) 0.05674(15) 0.0239(7) Uani 1 1 d .
C6 C 0.4498(3) 0.9286(3) 0.15338(14) 0.0204(7) Uani 1 1 d .
C7 C 0.5297(3) 0.9421(2) 0.21177(15) 0.0196(7) Uani 1 1 d .
C8 C 0.6687(3) 0.9389(2) 0.22363(15) 0.0223(7) Uani 1 1 d .
H8A H 0.7253 0.9283 0.1920 0.027 Uiso 1 1 calc R
C9 C 0.7216(3) 0.9517(2) 0.28351(15) 0.0224(7) Uani 1 1 d .
H9A H 0.8163 0.9494 0.2935 0.027 Uiso 1 1 calc R
C10 C 0.6371(3) 0.9677(3) 0.32910(15) 0.0230(7) Uani 1 1 d .
H10A H 0.6727 0.9748 0.3703 0.028 Uiso 1 1 calc R
C11 C 0.4988(3) 0.9732(2) 0.31289(15) 0.0195(7) Uani 1 1 d .
C12 C 0.3929(3) 0.9943(2) 0.35581(14) 0.0189(7) Uani 1 1 d .
C13 C 0.4374(3) 1.0140(3) 0.42137(15) 0.0327(9) Uani 1 1 d .
H13A H 0.3585 1.0264 0.4435 0.049 Uiso 1 1 calc R
H13B H 0.4962 1.0756 0.4250 0.049 Uiso 1 1 calc R
H13C H 0.4867 0.9529 0.4386 0.049 Uiso 1 1 calc R
C14 C 0.1607(3) 1.0240(2) 0.36656(13) 0.0175(7) Uani 1 1 d .
C15 C 0.1366(3) 1.1300(3) 0.37688(15) 0.0217(7) Uani 1 1 d .
C16 C 0.0237(3) 1.1563(3) 0.40657(14) 0.0234(7) Uani 1 1 d .
H16A H 0.0055 1.2280 0.4135 0.028 Uiso 1 1 calc R
C17 C -0.0629(3) 1.0809(3) 0.42622(14) 0.0228(7) Uani 1 1 d .
C18 C -0.0337(3) 0.9767(3) 0.41627(14) 0.0219(7) Uani 1 1 d .
H18A H -0.0907 0.9243 0.4303 0.026 Uiso 1 1 calc R
C19 C 0.0773(3) 0.9461(3) 0.38621(14) 0.0200(7) Uani 1 1 d .
C40 C 0.2793(3) 0.9197(3) 0.08624(14) 0.0212(7) Uani 1 1 d .
C70 C 0.2514(5) 0.2183(4) 0.0279(2) 0.0569(13) Uani 1 1 d .
H70A H 0.2370 0.1691 0.0607 0.085 Uiso 1 1 calc R
H70B H 0.2948 0.1817 -0.0039 0.085 Uiso 1 1 calc R
H70C H 0.1646 0.2465 0.0109 0.085 Uiso 1 1 calc R
C300 C -0.1848(3) 1.1132(3) 0.45760(16) 0.0309(8) Uani 1 1 d .
H30A H -0.2340 1.0507 0.4684 0.046 Uiso 1 1 calc R
H30B H -0.2437 1.1573 0.4302 0.046 Uiso 1 1 calc R
H30C H -0.1554 1.1527 0.4945 0.046 Uiso 1 1 calc R
C400 C 0.2288(4) 1.2165(3) 0.35793(17) 0.0333(9) Uani 1 1 d .
H40A H 0.1937 1.2846 0.3694 0.050 Uiso 1 1 calc R
H40B H 0.2325 1.2141 0.3138 0.050 Uiso 1 1 calc R
H40C H 0.3194 1.2065 0.3784 0.050 Uiso 1 1 calc R
C500 C 0.1070(4) 0.8324(3) 0.37591(17) 0.0284(8) Uani 1 1 d .
H50A H 0.1878 0.8263 0.3543 0.043 Uiso 1 1 calc R
H50B H 0.0306 0.8002 0.3516 0.043 Uiso 1 1 calc R
H50C H 0.1219 0.7964 0.4151 0.043 Uiso 1 1 calc R
HO3 H 0.330(4) 1.137(3) 0.2037(16) 0.024(10) Uiso 1 1 d .
HO4 H 0.379(5) 0.279(4) 0.080(2) 0.060(17) Uiso 1 1 d .
HO2 H 0.323(5) 0.772(4) 0.277(2) 0.074(18) Uiso 1 1 d .

loop_
_atom_site_aniso_label
_atom_site_aniso_U_11
_atom_site_aniso_U_22
_atom_site_aniso_U_33
_atom_site_aniso_U_23
_atom_site_aniso_U_13
_atom_site_aniso_U_12
Ni1 0.0116(2) 0.0208(2) 0.0190(2) -0.00057(17) 0.00233(15) 0.00094(16)
Cl1 0.0125(4) 0.0358(5) 0.0350(5) -0.0004(4) 0.0018(3) -0.0006(3)
N1 0.0137(13) 0.0198(14) 0.0232(14) 0.0005(11) -0.0001(11) 0.0004(11)
O1 0.0204(12) 0.0336(14) 0.0217(12) -0.0059(10) 0.0062(9) 0.0014(10)
C1 0.0242(18) 0.0249(18) 0.0270(18) -0.0006(15) 0.0009(14) -0.0013(14)
C3O 0.030(2) 0.032(2) 0.054(3) 0.0140(19) -0.0019(18) 0.0085(16)
Cl2 0.0240(4) 0.0330(5) 0.0329(5) -0.0001(4) 0.0003(3) -0.0048(4)
O2 0.0300(14) 0.0216(13) 0.0304(14) -0.0006(10) -0.0058(11) 0.0001(11)
N2 0.0148(13) 0.0223(14) 0.0196(14) -0.0012(11) 0.0025(10) 0.0026(10)
C2 0.033(2) 0.0259(19) 0.0296(19) -0.0005(15) -0.0061(15) -0.0012(15)
C2O 0.045(2) 0.029(2) 0.055(3) -0.0141(19) -0.014(2) 0.0020(18)
O3 0.0190(12) 0.0275(13) 0.0302(13) 0.0045(10) 0.0070(10) 0.0027(10)
N3 0.0146(13) 0.0170(13) 0.0203(13) 0.0007(11) 0.0042(10) -0.0006(10)
C3 0.044(2) 0.036(2) 0.0197(18) -0.0038(16) 0.0035(16) -0.0059(17)
C4 0.034(2) 0.036(2) 0.0247(19) -0.0061(16) 0.0088(15) -0.0052(16)
O4 0.081(3) 0.049(2) 0.066(2) 0.0149(19) -0.022(2) -0.0001(19)
C5 0.0236(17) 0.0250(18) 0.0232(17) -0.0032(14) 0.0039(14) -0.0009(14)
C6 0.0183(16) 0.0226(17) 0.0208(16) -0.0013(13) 0.0048(13) 0.0009(13)
C7 0.0169(15) 0.0158(16) 0.0268(17) -0.0005(13) 0.0054(13) 0.0021(12)
C8 0.0152(15) 0.0208(17) 0.0317(19) -0.0009(14) 0.0065(13) 0.0028(12)
C9 0.0135(15) 0.0191(17) 0.0348(19) -0.0019(14) 0.0031(13) 0.0018(13)
C10 0.0156(16) 0.0262(18) 0.0265(18) -0.0004(14) -0.0021(13) -0.0025(13)
C11 0.0169(15) 0.0156(16) 0.0263(17) 0.0009(13) 0.0031(13) -0.0001(12)
C12 0.0175(16) 0.0196(16) 0.0198(16) 0.0014(13) 0.0033(13) -0.0027(13)
C13 0.0213(18) 0.053(2) 0.0237(18) -0.0055(17) 0.0027(14) -0.0025(16)
C14 0.0146(15) 0.0221(17) 0.0157(15) -0.0010(13) 0.0003(12) 0.0000(12)
C15 0.0214(17) 0.0226(17) 0.0213(17) -0.0008(14) 0.0033(13) 0.0000(13)
C16 0.0237(17) 0.0259(18) 0.0206(17) -0.0031(14) 0.0018(14) 0.0045(14)
C17 0.0175(16) 0.0352(19) 0.0153(16) -0.0026(14) -0.0010(13) 0.0027(14)
C18 0.0171(16) 0.0303(19) 0.0182(16) -0.0001(14) 0.0017(13) -0.0052(13)
C19 0.0179(16) 0.0238(18) 0.0177(15) 0.0008(13) -0.0018(12) -0.0014(13)
C40 0.0234(17) 0.0205(16) 0.0199(16) -0.0010(13) 0.0037(13) 0.0008(13)
C70 0.057(3) 0.071(3) 0.040(3) -0.004(2) -0.010(2) 0.013(3)
C300 0.0198(17) 0.047(2) 0.0266(19) -0.0053(17) 0.0034(14) 0.0036(16)
C400 0.037(2) 0.0244(19) 0.041(2) -0.0026(16) 0.0174(17) -0.0033(16)
C500 0.0285(19) 0.0224(18) 0.035(2) 0.0001(15) 0.0062(15) -0.0046(14)

loop_
_atom_type_symbol
_atom_type_description
_atom_type_scat_dispersion_real
_atom_type_scat_dispersion_imag
_atom_type_scat_source
C C 0.0033 0.0016 'International Tables Vol C Tables 4.2.6.8 and 6.1.1.4'
H H 0.0000 0.0000 'International Tables Vol C Tables 4.2.6.8 and 6.1.1.4'
N N 0.0061 0.0033 'International Tables Vol C Tables 4.2.6.8 and 6.1.1.4'
O O 0.0106 0.0060 'International Tables Vol C Tables 4.2.6.8 and 6.1.1.4'
Cl Cl 0.1484 0.1585 'International Tables Vol C Tables 4.2.6.8 and 6.1.1.4'
Ni Ni 0.3393 1.1124 'International Tables Vol C Tables 4.2.6.8 and 6.1.1.4'

loop_
_geom_angle_atom_site_label_1
_geom_angle_atom_site_label_2
_geom_angle_atom_site_label_3
_geom_angle
N1 Ni1 O3 87.42(10)
N1 Ni1 O2 84.25(10)
O3 Ni1 O2 171.46(10)
N1 Ni1 N2 77.49(10)
O3 Ni1 N2 87.61(10)
O2 Ni1 N2 88.75(10)
N1 Ni1 N3 76.84(10)
O3 Ni1 N3 88.82(10)
O2 Ni1 N3 91.10(10)
N2 Ni1 N3 154.21(10)
N1 Ni1 Cl1 176.61(8)
O3 Ni1 Cl1 95.35(7)
O2 Ni1 Cl1 92.91(7)
N2 Ni1 Cl1 100.65(8)
N3 Ni1 Cl1 105.12(8)
C11 N1 C7 120.4(3)
C11 N1 Ni1 119.1(2)
C7 N1 Ni1 120.4(2)
C6 O1 C5 103.9(2)
C2 C1 C40 116.2(3)
C2 C1 H1A 121.9
C40 C1 H1A 121.9
O3 C3O H3OA 109.5
O3 C3O H3OB 109.5
H3OA C3O H3OB 109.5
O3 C3O H3OC 109.5
H3OA C3O H3OC 109.5
H3OB C3O H3OC 109.5
C2O O2 Ni1 127.4(2)
C2O O2 HO2 109(4)
Ni1 O2 HO2 123(4)
C6 N2 C40 104.9(3)
C6 N2 Ni1 110.5(2)
C40 N2 Ni1 144.6(2)
C1 C2 C3 122.2(3)
C1 C2 H2A 118.9
C3 C2 H2A 118.9
O2 C2O H2OA 109.5
O2 C2O H2OB 109.5
H2OA C2O H2OB 109.5
O2 C2O H2OC 109.5
H2OA C2O H2OC 109.5
H2OB C2O H2OC 109.5
C3O O3 Ni1 124.4(2)
C3O O3 HO3 109(3)
Ni1 O3 HO3 113(3)
C12 N3 C14 120.6(3)
C12 N3 Ni1 115.0(2)
C14 N3 Ni1 124.23(19)
C4 C3 C2 121.7(3)
C4 C3 H3A 119.1
C2 C3 H3A 119.1
C5 C4 C3 115.2(3)
C5 C4 H4A 122.4
C3 C4 H4A 122.4
C70 O4 HO4 108(4)
C4 C5 C40 124.1(3)
C4 C5 O1 128.1(3)
C40 C5 O1 107.8(3)
N2 C6 O1 115.1(3)
N2 C6 C7 121.9(3)
O1 C6 C7 123.0(3)
N1 C7 C8 122.3(3)
N1 C7 C6 109.8(3)
C8 C7 C6 127.9(3)
C9 C8 C7 117.3(3)
C9 C8 H8A 121.4
C7 C8 H8A 121.4
C8 C9 C10 120.5(3)
C8 C9 H9A 119.8
C10 C9 H9A 119.8
C9 C10 C11 118.4(3)
C9 C10 H10A 120.8
C11 C10 H10A 120.8
N1 C11 C10 121.0(3)
N1 C11 C12 113.4(3)
C10 C11 C12 125.6(3)
N3 C12 C13 125.9(3)
N3 C12 C11 115.5(3)
C13 C12 C11 118.6(3)
C12 C13 H13A 109.5
C12 C13 H13B 109.5
H13A C13 H13B 109.5
C12 C13 H13C 109.5
H13A C13 H13C 109.5
H13B C13 H13C 109.5
C19 C14 C15 121.5(3)
C19 C14 N3 119.2(3)
C15 C14 N3 119.2(3)
C14 C15 C16 117.9(3)
C14 C15 C400 122.7(3)
C16 C15 C400 119.4(3)
C17 C16 C15 122.3(3)
C17 C16 H16A 118.9
C15 C16 H16A 118.9
C18 C17 C16 117.9(3)
C18 C17 C300 121.7(3)
C16 C17 C300 120.3(3)
C17 C18 C19 122.1(3)
C17 C18 H18A 118.9
C19 C18 H18A 118.9
C14 C19 C18 118.2(3)
C14 C19 C500 120.6(3)
C18 C19 C500 121.2(3)
C1 C40 C5 120.6(3)
C1 C40 N2 131.1(3)
C5 C40 N2 108.2(3)
O4 C70 H70A 109.5
O4 C70 H70B 109.5
H70A C70 H70B 109.5
O4 C70 H70C 109.5
H70A C70 H70C 109.5
H70B C70 H70C 109.5
C17 C300 H30A 109.5
C17 C300 H30B 109.5
H30A C300 H30B 109.5
C17 C300 H30C 109.5
H30A C300 H30C 109.5
H30B C300 H30C 109.5
C15 C400 H40A 109.5
C15 C400 H40B 109.5
H40A C400 H40B 109.5
C15 C400 H40C 109.5
H40A C400 H40C 109.5
H40B C400 H40C 109.5
C19 C500 H50A 109.5
C19 C500 H50B 109.5
H50A C500 H50B 109.5
C19 C500 H50C 109.5
H50A C500 H50C 109.5
H50B C500 H50C 109.5

loop_
_geom_bond_atom_site_label_1
_geom_bond_atom_site_label_2
_geom_bond_distance
Ni1 N1 2.020(3)
Ni1 O3 2.109(3)
Ni1 O2 2.111(3)
Ni1 N2 2.151(3)
Ni1 N3 2.153(3)
Ni1 Cl1 2.3043(10)
N1 C11 1.332(4)
N1 C7 1.343(4)
O1 C6 1.365(4)
O1 C5 1.396(4)
C1 C2 1.390(5)
C1 C40 1.393(5)
C1 H1A 0.9500
C3O O3 1.434(4)
C3O H3OA 0.9800
C3O H3OB 0.9800
C3O H3OC 0.9800
O2 C2O 1.418(4)
O2 HO2 0.84(5)
N2 C6 1.311(4)
N2 C40 1.400(4)
C2 C3 1.400(5)
C2 H2A 0.9500
C2O H2OA 0.9800
C2O H2OB 0.9800
C2O H2OC 0.9800
O3 HO3 0.80(4)
N3 C12 1.291(4)
N3 C14 1.452(4)
C3 C4 1.394(5)
C3 H3A 0.9500
C4 C5 1.376(5)
C4 H4A 0.9500
O4 C70 1.397(6)
O4 HO4 0.80(5)
C5 C40 1.394(5)
C6 C7 1.461(5)
C7 C8 1.388(4)
C8 C9 1.387(5)
C8 H8A 0.9500
C9 C10 1.392(5)
C9 H9A 0.9500
C10 C11 1.395(4)
C10 H10A 0.9500
C11 C12 1.511(4)
C12 C13 1.496(4)
C13 H13A 0.9800
C13 H13B 0.9800
C13 H13C 0.9800
C14 C19 1.394(4)
C14 C15 1.398(4)
C15 C16 1.400(4)
C15 C400 1.522(5)
C16 C17 1.391(5)
C16 H16A 0.9500
C17 C18 1.384(5)
C17 C300 1.515(4)
C18 C19 1.402(4)
C18 H18A 0.9500
C19 C500 1.505(5)
C70 H70A 0.9800
C70 H70B 0.9800
C70 H70C 0.9800
C300 H30A 0.9800
C300 H30B 0.9800
C300 H30C 0.9800
C400 H40A 0.9800
C400 H40B 0.9800
C400 H40C 0.9800
C500 H50A 0.9800
C500 H50B 0.9800
C500 H50C 0.9800

loop_
_geom_torsion_atom_site_label_1
_geom_torsion_atom_site_label_2
_geom_torsion_atom_site_label_3
_geom_torsion_atom_site_label_4
_geom_torsion
O3 Ni1 N1 C11 93.0(2)
O2 Ni1 N1 C11 -88.9(2)
N2 Ni1 N1 C11 -178.9(3)
N3 Ni1 N1 C11 3.6(2)
Cl1 Ni1 N1 C11 -122.0(13)
O3 Ni1 N1 C7 -89.8(2)
O2 Ni1 N1 C7 88.3(2)
N2 Ni1 N1 C7 -1.7(2)
N3 Ni1 N1 C7 -179.2(3)
Cl1 Ni1 N1 C7 55.2(15)
N1 Ni1 O2 C2O -141.2(3)
O3 Ni1 O2 C2O -128.4(6)
N2 Ni1 O2 C2O -63.7(3)
N3 Ni1 O2 C2O 142.1(3)
Cl1 Ni1 O2 C2O 36.9(3)
N1 Ni1 N2 C6 1.1(2)
O3 Ni1 N2 C6 89.0(2)
O2 Ni1 N2 C6 -83.3(2)
N3 Ni1 N2 C6 6.6(4)
Cl1 Ni1 N2 C6 -176.0(2)
N1 Ni1 N2 C40 -177.1(4)
O3 Ni1 N2 C40 -89.2(4)
O2 Ni1 N2 C40 98.5(4)
N3 Ni1 N2 C40 -171.6(3)
Cl1 Ni1 N2 C40 5.8(4)
C40 C1 C2 C3 1.1(5)
N1 Ni1 O3 C3O 169.8(3)
O2 Ni1 O3 C3O 157.0(6)
N2 Ni1 O3 C3O 92.2(3)
N3 Ni1 O3 C3O -113.4(3)
Cl1 Ni1 O3 C3O -8.3(3)
N1 Ni1 N3 C12 -2.9(2)
O3 Ni1 N3 C12 -90.5(2)
O2 Ni1 N3 C12 81.0(2)
N2 Ni1 N3 C12 -8.5(4)
Cl1 Ni1 N3 C12 174.3(2)
N1 Ni1 N3 C14 172.8(2)
O3 Ni1 N3 C14 85.2(2)
O2 Ni1 N3 C14 -103.4(2)
N2 Ni1 N3 C14 167.2(2)
Cl1 Ni1 N3 C14 -10.1(2)
C1 C2 C3 C4 -0.6(6)
C2 C3 C4 C5 -0.2(5)
C3 C4 C5 C40 0.5(5)
C3 C4 C5 O1 -178.1(3)
C6 O1 C5 C4 178.4(4)
C6 O1 C5 C40 -0.4(3)
C40 N2 C6 O1 -1.5(4)
Ni1 N2 C6 O1 179.6(2)
C40 N2 C6 C7 178.5(3)
Ni1 N2 C6 C7 -0.5(4)
C5 O1 C6 N2 1.2(4)
C5 O1 C6 C7 -178.8(3)
C11 N1 C7 C8 -1.6(5)
Ni1 N1 C7 C8 -178.7(2)
C11 N1 C7 C6 179.0(3)
Ni1 N1 C7 C6 1.9(3)
N2 C6 C7 N1 -0.8(4)
O1 C6 C7 N1 179.1(3)
N2 C6 C7 C8 179.8(3)
O1 C6 C7 C8 -0.3(5)
N1 C7 C8 C9 2.1(5)
C6 C7 C8 C9 -178.6(3)
C7 C8 C9 C10 -0.4(5)
C8 C9 C10 C11 -1.6(5)
C7 N1 C11 C10 -0.6(5)
Ni1 N1 C11 C10 176.5(2)
C7 N1 C11 C12 179.1(3)
Ni1 N1 C11 C12 -3.8(3)
C9 C10 C11 N1 2.2(5)
C9 C10 C11 C12 -177.5(3)
C14 N3 C12 C13 5.0(5)
Ni1 N3 C12 C13 -179.2(3)
C14 N3 C12 C11 -174.0(3)
Ni1 N3 C12 C11 1.8(3)
N1 C11 C12 N3 1.1(4)
C10 C11 C12 N3 -179.2(3)
N1 C11 C12 C13 -178.0(3)
C10 C11 C12 C13 1.7(5)
C12 N3 C14 C19 -104.5(3)
Ni1 N3 C14 C19 80.0(3)
C12 N3 C14 C15 79.2(4)
Ni1 N3 C14 C15 -96.2(3)
C19 C14 C15 C16 -1.4(5)
N3 C14 C15 C16 174.7(3)
C19 C14 C15 C400 177.8(3)
N3 C14 C15 C400 -6.1(5)
C14 C15 C16 C17 0.6(5)
C400 C15 C16 C17 -178.6(3)
C15 C16 C17 C18 0.8(5)
C15 C16 C17 C300 -179.4(3)
C16 C17 C18 C19 -1.5(5)
C300 C17 C18 C19 178.7(3)
C15 C14 C19 C18 0.8(5)
N3 C14 C19 C18 -175.4(3)
C15 C14 C19 C500 -178.5(3)
N3 C14 C19 C500 5.3(4)
C17 C18 C19 C14 0.7(5)
C17 C18 C19 C500 -180.0(3)
C2 C1 C40 C5 -0.8(5)
C2 C1 C40 N2 178.3(3)
C4 C5 C40 C1 0.0(5)
O1 C5 C40 C1 178.8(3)
C4 C5 C40 N2 -179.3(3)
O1 C5 C40 N2 -0.5(4)
C6 N2 C40 C1 -178.0(4)
Ni1 N2 C40 C1 0.2(6)
C6 N2 C40 C5 1.2(3)
Ni1 N2 C40 C5 179.4(3)
